data_1548478
loop_
_publ_author_name
'Milan Bergeron-Brlek'
'Michael Meanwell'
'Robert Britton'

_publ_section_title
;
 Direct synthesis of imino-C-nucleoside analogues and other biologically
 active iminosugars
;
_journal_name_full 'Nature Communications'
_journal_page_first 6903
_journal_paper_doi 10.1038/ncomms7903
_journal_volume 6
_journal_year 2015
_chemical_absolute_configuration syn
_chemical_formula_sum 'C22 H27 N O3'
_chemical_formula_weight 353.44
_space_group_crystal_system monoclinic
_space_group_IT_number 5
_space_group_name_Hall 'C 2y'
_space_group_name_H-M_alt 'C 1 2 1'
_symmetry_space_group_name_Hall 'C 2y'
_symmetry_space_group_name_H-M 'C 1 2 1'
_atom_sites_solution_hydrogens mixed
_cell_angle_alpha 90
_cell_angle_beta 99.634(4)
_cell_angle_gamma 90
_cell_formula_units_Z 4
_cell_length_a 30.107(3)
_cell_length_b 5.8007(5)
_cell_length_c 11.5447(10)
_cell_measurement_reflns_used 8508
_cell_measurement_temperature 296(2)
_cell_measurement_theta_max 25.34
_cell_measurement_theta_min 2.43
_cell_volume 1987.8(3)
_computing_cell_refinement 'Bruker SAINT'
_computing_data_collection 'Bruker APEX2'
_computing_data_reduction 'Bruker SAINT'
_computing_molecular_graphics 'Bruker SHELXTL'
_computing_publication_material 'Bruker SHELXTL'
_computing_structure_refinement 'SHELXL-2014 (Sheldrick 2014)'
_computing_structure_solution 'SHELXS-97 (Sheldrick 2008)'
_diffrn_ambient_temperature 296(2)
_diffrn_measured_fraction_theta_full 0.999
_diffrn_measured_fraction_theta_max 0.998
_diffrn_measurement_device_type 'Bruker APEX-II CCD'
_diffrn_measurement_method '\f and \w scans'
_diffrn_radiation_type MoK\a
_diffrn_radiation_wavelength 0.71073
_diffrn_reflns_av_R_equivalents 0.0265
_diffrn_reflns_av_unetI/netI 0.0196
_diffrn_reflns_Laue_measured_fraction_full 0.999
_diffrn_reflns_Laue_measured_fraction_max 0.998
_diffrn_reflns_limit_h_max 34
_diffrn_reflns_limit_h_min -36
_diffrn_reflns_limit_k_max 7
_diffrn_reflns_limit_k_min -6
_diffrn_reflns_limit_l_max 13
_diffrn_reflns_limit_l_min -13
_diffrn_reflns_number 17456
_diffrn_reflns_point_group_measured_fraction_full 1.000
_diffrn_reflns_point_group_measured_fraction_max 0.996
_diffrn_reflns_theta_full 25.242
_diffrn_reflns_theta_max 25.481
_diffrn_reflns_theta_min 1.372
_exptl_absorpt_coefficient_mu 0.078
_exptl_absorpt_correction_T_max 0.7452
_exptl_absorpt_correction_T_min 0.6569
_exptl_absorpt_correction_type multi-scan
_exptl_absorpt_process_details '(Sheldrich , 1996)'
_exptl_crystal_colour colourless
_exptl_crystal_density_diffrn 1.181
_exptl_crystal_description Block
_exptl_crystal_F_000 760
_exptl_crystal_size_max 0.693
_exptl_crystal_size_mid 0.304
_exptl_crystal_size_min 0.229
_refine_diff_density_max 0.176
_refine_diff_density_min -0.116
_refine_diff_density_rms 0.026
_refine_ls_abs_structure_details
;
 Flack x determined using 1103 quotients [(I+)-(I-)]/[(I+)+(I-)]
 (Parsons and Flack (2004), Acta Cryst. A60, s61).
;
_refine_ls_abs_structure_Flack -0.8(4)
_refine_ls_extinction_coef .
_refine_ls_extinction_method none
_refine_ls_goodness_of_fit_ref 0.998
_refine_ls_hydrogen_treatment mixed
_refine_ls_matrix_type full
_refine_ls_number_parameters 241
_refine_ls_number_reflns 3660
_refine_ls_number_restraints 214
_refine_ls_restrained_S_all 1.026
_refine_ls_R_factor_all 0.0615
_refine_ls_R_factor_gt 0.0445
_refine_ls_shift/su_max 0.000
_refine_ls_shift/su_mean 0.000
_refine_ls_structure_factor_coef Fsqd
_refine_ls_weighting_details
;
 w=1/[\s^2^(Fo^2^)+(0.0555P)^2^+0.7747P]
 where P=(Fo^2^+2Fc^2^)/3
;
_refine_ls_weighting_scheme calc
_refine_ls_wR_factor_gt 0.1123
_refine_ls_wR_factor_ref 0.1244
_reflns_Friedel_coverage 0.805
_reflns_Friedel_fraction_full 1.000
_reflns_Friedel_fraction_max 0.994
_reflns_number_gt 2792
_reflns_number_total 3660
_reflns_threshold_expression 'I > 2\s(I)'
_cod_data_source_file ncomms7903-s6.cif
_cod_data_source_block mo_1MM014_half_0ma_a
_cod_depositor_comments
;
The following automatic conversions were performed:

'_exptl_absorpt_correction_type' value 'Multi-scan' changed to
'multi-scan' according to the built-in table from CIF Core dictionary
named 'cif_core.dic' version 2.4.1 from 2010-06-29.

Automatic conversion script
Id: cif_fix_values 5376 2017-05-30 11:51:03Z andrius 
;
_cod_original_cell_volume 1987.7(3)
_cod_database_code 1548478
_shelx_space_group_comment
;
The symmetry employed for this shelxl refinement is uniquely defined
by the following loop, which should always be used as a source of
symmetry information in preference to the above space-group names.
They are only intended as comments.
;
_shelx_estimated_absorpt_t_min 0.948
_shelx_estimated_absorpt_t_max 0.982
_shelxl_version_number 2013-2

loop_
_space_group_symop_operation_xyz
'x, y, z'
'-x, y, -z'
'x+1/2, y+1/2, z'
'-x+1/2, y+1/2, -z'

loop_
_atom_site_label
_atom_site_type_symbol
_atom_site_fract_x
_atom_site_fract_y
_atom_site_fract_z
_atom_site_U_iso_or_equiv
_atom_site_adp_type
_atom_site_occupancy
_atom_site_site_symmetry_order
_atom_site_calc_flag
_atom_site_refinement_flags_posn
_atom_site_refinement_flags_adp
_atom_site_refinement_flags_occupancy
_atom_site_disorder_assembly
_atom_site_disorder_group
O1 O 0.55557(8) 0.3813(5) 0.1812(2) 0.0870(8) Uani 1 1 d . U . . .
H1 H 0.522(2) 0.293(14) 0.580(5) 0.19(3) Uiso 1 1 d . . . . .
N1 N 0.63986(8) 0.4129(6) 0.4566(3) 0.0861(10) Uani 1 1 d . U . . .
C1 C 0.60069(11) 0.4110(8) 0.2430(3) 0.0885(12) Uani 1 1 d . U . . .
H1A H 0.6106 0.5685 0.2352 0.106 Uiso 1 1 calc R U . . .
H1B H 0.6211 0.3086 0.2113 0.106 Uiso 1 1 calc R U . . .
C2 C 0.60009(10) 0.3552(6) 0.3694(3) 0.0753(10) Uani 1 1 d . U . . .
H2 H 0.5920 0.1930 0.3773 0.090 Uiso 1 1 calc R U . . .
O2 O 0.52206(6) 0.4715(4) 0.3464(2) 0.0750(7) Uani 1 1 d . U . . .
C3 C 0.56567(10) 0.5084(6) 0.4120(3) 0.0718(9) Uani 1 1 d . U . . .
H3 H 0.5741 0.6693 0.4014 0.086 Uiso 1 1 calc R U . . .
O3 O 0.55214(8) 0.2459(5) 0.5657(3) 0.0925(9) Uani 1 1 d . U . . .
C4 C 0.57156(10) 0.4600(7) 0.5415(3) 0.0776(10) Uani 1 1 d . U . . .
H4 H 0.5601 0.5869 0.5842 0.093 Uiso 1 1 calc R U . . .
C5 C 0.62351(10) 0.4432(8) 0.5704(3) 0.0866(12) Uani 1 1 d . U . . .
H5 H 0.6318 0.3070 0.6195 0.104 Uiso 1 1 calc R U . . .
C7 C 0.63767(12) 0.6854(8) 0.7574(4) 0.0918(13) Uani 1 1 d . U . . .
C6 C 0.64569(14) 0.6542(9) 0.6333(4) 0.1062(15) Uani 1 1 d . U . . .
H6A H 0.6779 0.6445 0.6341 0.127 Uiso 1 1 calc R U . . .
H6B H 0.6348 0.7901 0.5884 0.127 Uiso 1 1 calc R U . . .
C9 C 0.64647(14) 0.5646(9) 0.9598(4) 0.1031(14) Uani 1 1 d . U . . .
H9 H 0.6569 0.4560 1.0172 0.124 Uiso 1 1 calc R U . . .
C8 C 0.65324(12) 0.5285(8) 0.8442(4) 0.0923(13) Uani 1 1 d . U . . .
H8 H 0.6684 0.3974 0.8258 0.111 Uiso 1 1 calc R U . . .
C10 C 0.62495(16) 0.7550(10) 0.9893(4) 0.1091(15) Uani 1 1 d . U . . .
H10 H 0.6209 0.7780 1.0666 0.131 Uiso 1 1 calc R U . . .
C11 C 0.60912(17) 0.9138(9) 0.9046(5) 0.1163(16) Uani 1 1 d . U . . .
H11 H 0.5944 1.0452 0.9245 0.140 Uiso 1 1 calc R U . . .
C12 C 0.61491(15) 0.8798(8) 0.7909(5) 0.1075(15) Uani 1 1 d . U . . .
H12 H 0.6035 0.9879 0.7342 0.129 Uiso 1 1 calc R U . . .
C13 C 0.67692(12) 0.2479(9) 0.4643(4) 0.1127(17) Uani 1 1 d . U . . .
H13A H 0.6652 0.0937 0.4711 0.135 Uiso 1 1 calc R U . . .
H13B H 0.6984 0.2791 0.5350 0.135 Uiso 1 1 calc R U . . .
C14 C 0.70081(10) 0.2554(7) 0.3615(4) 0.0859(11) Uani 1 1 d . U . . .
C15 C 0.72444(11) 0.4463(8) 0.3407(4) 0.0848(11) Uani 1 1 d . U . . .
H15 H 0.7260 0.5699 0.3925 0.102 Uiso 1 1 calc R U . . .
C16 C 0.74593(15) 0.4616(11) 0.2460(5) 0.1062(14) Uani 1 1 d . U . . .
H16 H 0.7622 0.5939 0.2353 0.127 Uiso 1 1 calc R U . . .
C17 C 0.74396(18) 0.2886(15) 0.1677(5) 0.1251(19) Uani 1 1 d . U . . .
H17 H 0.7585 0.3019 0.1031 0.150 Uiso 1 1 calc R U . . .
C18 C 0.7210(2) 0.0981(14) 0.1833(7) 0.143(2) Uani 1 1 d . U . . .
H18 H 0.7196 -0.0203 0.1285 0.172 Uiso 1 1 calc R U . . .
C19 C 0.69917(16) 0.0714(9) 0.2792(6) 0.1247(19) Uani 1 1 d . U . . .
H19 H 0.6838 -0.0640 0.2895 0.150 Uiso 1 1 calc R U . . .
C20 C 0.47735(12) 0.4066(8) 0.1616(4) 0.0948(13) Uani 1 1 d . U . . .
H20A H 0.4752 0.4236 0.0781 0.142 Uiso 1 1 calc R U . . .
H20B H 0.4525 0.4842 0.1871 0.142 Uiso 1 1 calc R U . . .
H20C H 0.4766 0.2459 0.1810 0.142 Uiso 1 1 calc R U . . .
C21 C 0.52107(11) 0.5106(7) 0.2224(3) 0.0789(10) Uani 1 1 d . U . . .
C22 C 0.52413(15) 0.7643(8) 0.1964(4) 0.1000(14) Uani 1 1 d . U . . .
H22A H 0.5194 0.7876 0.1129 0.150 Uiso 1 1 calc R U . . .
H22B H 0.5534 0.8207 0.2302 0.150 Uiso 1 1 calc R U . . .
H22C H 0.5015 0.8463 0.2294 0.150 Uiso 1 1 calc R U . . .

loop_
_atom_site_aniso_label
_atom_site_aniso_U_11
_atom_site_aniso_U_22
_atom_site_aniso_U_33
_atom_site_aniso_U_23
_atom_site_aniso_U_13
_atom_site_aniso_U_12
O1 0.0601(13) 0.0964(18) 0.0981(17) 0.0157(15) -0.0049(12) 0.0146(13)
N1 0.0400(12) 0.111(3) 0.102(2) 0.059(2) -0.0040(13) -0.0026(15)
C1 0.0521(17) 0.106(3) 0.103(3) 0.037(2) -0.0021(16) 0.008(2)
C2 0.0431(15) 0.078(2) 0.099(2) 0.0382(19) -0.0044(15) 0.0011(14)
O2 0.0432(10) 0.0800(15) 0.0944(16) 0.0156(13) -0.0102(10) 0.0045(11)
C3 0.0451(15) 0.071(2) 0.092(2) 0.0295(18) -0.0118(14) -0.0042(14)
O3 0.0519(13) 0.103(2) 0.119(2) 0.0472(17) 0.0032(13) -0.0157(14)
C4 0.0499(16) 0.085(2) 0.092(2) 0.0351(19) -0.0056(14) -0.0125(17)
C5 0.0473(16) 0.106(3) 0.098(2) 0.058(2) -0.0128(15) -0.0159(18)
C7 0.0544(19) 0.103(3) 0.106(3) 0.053(2) -0.0229(18) -0.035(2)
C6 0.077(2) 0.132(3) 0.100(3) 0.058(3) -0.014(2) -0.047(3)
C9 0.077(3) 0.121(4) 0.100(3) 0.051(3) -0.019(2) -0.018(2)
C8 0.061(2) 0.109(3) 0.098(3) 0.045(2) -0.0124(18) -0.014(2)
C10 0.093(3) 0.113(3) 0.110(3) 0.021(3) -0.018(2) -0.028(3)
C11 0.111(3) 0.095(3) 0.128(4) 0.028(3) -0.024(3) -0.027(3)
C12 0.089(3) 0.093(3) 0.122(3) 0.054(3) -0.035(2) -0.036(2)
C13 0.0475(18) 0.124(3) 0.161(4) 0.081(3) 0.001(2) 0.010(2)
C14 0.0363(15) 0.081(2) 0.130(3) 0.031(2) -0.0151(17) 0.0006(17)
C15 0.0546(18) 0.093(3) 0.103(3) 0.009(2) 0.0012(17) -0.0057(19)
C16 0.080(3) 0.114(4) 0.124(4) 0.024(3) 0.017(3) 0.015(3)
C17 0.085(3) 0.168(5) 0.115(4) 0.016(4) -0.002(3) 0.055(3)
C18 0.101(4) 0.138(5) 0.175(6) -0.024(4) -0.017(4) 0.044(4)
C19 0.070(3) 0.082(3) 0.205(6) 0.007(3) -0.027(3) 0.002(2)
C20 0.0610(19) 0.103(3) 0.109(3) -0.002(3) -0.0179(18) 0.007(2)
C21 0.0580(19) 0.078(2) 0.091(2) 0.0148(19) -0.0137(16) 0.0123(17)
C22 0.100(3) 0.081(2) 0.106(3) 0.028(2) -0.021(2) 0.009(2)

loop_
_atom_type_symbol
_atom_type_description
_atom_type_scat_dispersion_real
_atom_type_scat_dispersion_imag
_atom_type_scat_source
C C 0.0033 0.0016 'International Tables Vol C Tables 4.2.6.8 and 6.1.1.4'
H H 0.0000 0.0000 'International Tables Vol C Tables 4.2.6.8 and 6.1.1.4'
N N 0.0061 0.0033 'International Tables Vol C Tables 4.2.6.8 and 6.1.1.4'
O O 0.0106 0.0060 'International Tables Vol C Tables 4.2.6.8 and 6.1.1.4'

loop_
_geom_angle_atom_site_label_1
_geom_angle_atom_site_label_2
_geom_angle_atom_site_label_3
_geom_angle
_geom_angle_site_symmetry_1
_geom_angle_site_symmetry_3
C21 O1 C1 116.9(3) . .
C13 N1 C2 114.8(4) . .
C13 N1 C5 112.7(3) . .
C2 N1 C5 106.3(2) . .
O1 C1 C2 107.1(3) . .
O1 C1 H1A 110.3 . .
C2 C1 H1A 110.3 . .
O1 C1 H1B 110.3 . .
C2 C1 H1B 110.3 . .
H1A C1 H1B 108.6 . .
N1 C2 C1 118.5(3) . .
N1 C2 C3 99.7(3) . .
C1 C2 C3 108.2(3) . .
N1 C2 H2 110.0 . .
C1 C2 H2 110.0 . .
C3 C2 H2 110.0 . .
C3 O2 C21 111.7(2) . .
O2 C3 C4 116.6(3) . .
O2 C3 C2 111.2(3) . .
C4 C3 C2 104.0(3) . .
O2 C3 H3 108.2 . .
C4 C3 H3 108.2 . .
C2 C3 H3 108.2 . .
C4 O3 H1 102(5) . .
O3 C4 C3 112.0(3) . .
O3 C4 C5 109.7(3) . .
C3 C4 C5 100.0(3) . .
O3 C4 H4 111.5 . .
C3 C4 H4 111.5 . .
C5 C4 H4 111.5 . .
N1 C5 C6 109.5(3) . .
N1 C5 C4 106.8(3) . .
C6 C5 C4 113.6(4) . .
N1 C5 H5 109.0 . .
C6 C5 H5 109.0 . .
C4 C5 H5 109.0 . .
C8 C7 C12 116.9(5) . .
C8 C7 C6 121.7(5) . .
C12 C7 C6 121.4(4) . .
C7 C6 C5 115.1(3) . .
C7 C6 H6A 108.5 . .
C5 C6 H6A 108.5 . .
C7 C6 H6B 108.5 . .
C5 C6 H6B 108.5 . .
H6A C6 H6B 107.5 . .
C10 C9 C8 121.0(4) . .
C10 C9 H9 119.5 . .
C8 C9 H9 119.5 . .
C7 C8 C9 120.6(5) . .
C7 C8 H8 119.7 . .
C9 C8 H8 119.7 . .
C9 C10 C11 119.6(5) . .
C9 C10 H10 120.2 . .
C11 C10 H10 120.2 . .
C12 C11 C10 120.2(6) . .
C12 C11 H11 119.9 . .
C10 C11 H11 119.9 . .
C11 C12 C7 121.7(4) . .
C11 C12 H12 119.1 . .
C7 C12 H12 119.1 . .
N1 C13 C14 113.5(3) . .
N1 C13 H13A 108.9 . .
C14 C13 H13A 108.9 . .
N1 C13 H13B 108.9 . .
C14 C13 H13B 108.9 . .
H13A C13 H13B 107.7 . .
C15 C14 C19 117.0(5) . .
C15 C14 C13 120.1(5) . .
C19 C14 C13 122.9(4) . .
C14 C15 C16 121.8(5) . .
C14 C15 H15 119.1 . .
C16 C15 H15 119.1 . .
C17 C16 C15 121.1(6) . .
C17 C16 H16 119.4 . .
C15 C16 H16 119.4 . .
C18 C17 C16 119.6(6) . .
C18 C17 H17 120.2 . .
C16 C17 H17 120.2 . .
C17 C18 C19 121.8(7) . .
C17 C18 H18 119.1 . .
C19 C18 H18 119.1 . .
C18 C19 C14 118.7(5) . .
C18 C19 H19 120.7 . .
C14 C19 H19 120.7 . .
C21 C20 H20A 109.5 . .
C21 C20 H20B 109.5 . .
H20A C20 H20B 109.5 . .
C21 C20 H20C 109.5 . .
H20A C20 H20C 109.5 . .
H20B C20 H20C 109.5 . .
O1 C21 O2 110.6(2) . .
O1 C21 C22 112.0(4) . .
O2 C21 C22 111.0(3) . .
O1 C21 C20 105.2(3) . .
O2 C21 C20 105.6(3) . .
C22 C21 C20 112.0(3) . .
C21 C22 H22A 109.5 . .
C21 C22 H22B 109.5 . .
H22A C22 H22B 109.5 . .
C21 C22 H22C 109.5 . .
H22A C22 H22C 109.5 . .
H22B C22 H22C 109.5 . .

loop_
_geom_bond_atom_site_label_1
_geom_bond_atom_site_label_2
_geom_bond_distance
_geom_bond_site_symmetry_2
O1 C21 1.426(5) .
O1 C1 1.435(4) .
N1 C13 1.461(5) .
N1 C2 1.468(4) .
N1 C5 1.489(5) .
C1 C2 1.498(5) .
C1 H1A 0.9700 .
C1 H1B 0.9700 .
C2 C3 1.509(5) .
C2 H2 0.9800 .
O2 C3 1.418(3) .
O2 C21 1.445(4) .
C3 C4 1.502(5) .
C3 H3 0.9800 .
O3 C4 1.420(5) .
O3 H1 1.00(7) .
C4 C5 1.547(4) .
C4 H4 0.9800 .
C5 C6 1.519(6) .
C5 H5 0.9800 .
C7 C8 1.376(5) .
C7 C12 1.407(7) .
C7 C6 1.503(6) .
C6 H6A 0.9700 .
C6 H6B 0.9700 .
C9 C10 1.353(7) .
C9 C8 1.399(6) .
C9 H9 0.9300 .
C8 H8 0.9300 .
C10 C11 1.369(7) .
C10 H10 0.9300 .
C11 C12 1.367(7) .
C11 H11 0.9300 .
C12 H12 0.9300 .
C13 C14 1.487(6) .
C13 H13A 0.9700 .
C13 H13B 0.9700 .
C14 C15 1.359(5) .
C14 C19 1.425(7) .
C15 C16 1.364(6) .
C15 H15 0.9300 .
C16 C17 1.345(8) .
C16 H16 0.9300 .
C17 C18 1.331(9) .
C17 H17 0.9300 .
C18 C19 1.388(8) .
C18 H18 0.9300 .
C19 H19 0.9300 .
C20 C21 1.510(5) .
C20 H20A 0.9600 .
C20 H20B 0.9600 .
C20 H20C 0.9600 .
C21 C22 1.508(6) .
C22 H22A 0.9600 .
C22 H22B 0.9600 .
C22 H22C 0.9600 .
